data_4105872
loop_
_publ_author_name
'Zhi-Jun Jia'
'Hao Jiang'
'Jun-Long Li'
'Bj\"orn Gschwend'
'Qing-Zhu Li'
'Xiang Yin'
'Julie Grouleff'
'Ying-Chun Chen'
'Karl Anker J\/orgensen'

_publ_section_title
;
 Trienamines in Asymmetric Organocatalysis: Diels-Alder and Tandem
 Reactions
;
_journal_name_full 'Journal of the American Chemical Society'
_journal_page_first 5053
_journal_page_last 5061
_journal_paper_doi 10.1021/ja1112194
_journal_volume 133
_journal_year 2011
_chemical_absolute_configuration ad
_chemical_formula_sum 'C31 H35 N5 O9'
_chemical_formula_weight 621.64
_chemical_name_systematic
;
 ?
;
_space_group_IT_number 19
_symmetry_cell_setting orthorhombic
_symmetry_space_group_name_Hall 'P 2ac 2ab'
_symmetry_space_group_name_H-M 'P 21 21 21'
_atom_sites_solution_hydrogens geom
_atom_sites_solution_primary direct
_atom_sites_solution_secondary difmap
_audit_creation_method SHELXL-97
_cell_angle_alpha 90.00
_cell_angle_beta 90.00
_cell_angle_gamma 90.00
_cell_formula_units_Z 4
_cell_length_a 10.9831(3)
_cell_length_b 12.3901(2)
_cell_length_c 23.3125(4)
_cell_measurement_reflns_used 7715
_cell_measurement_temperature 150(2)
_cell_measurement_theta_max 69.4010
_cell_measurement_theta_min 1.8944
_cell_volume 3172.40(11)
_computing_cell_refinement 'CrysAlisPro (Oxford Diffraction Ltd.)'
_computing_data_collection 'CrysAlisPro (Oxford Diffraction Ltd.)'
_computing_data_reduction 'CrysAlisPro (Oxford Diffraction Ltd.)'
_computing_molecular_graphics 'Ortep-3 (L. J. Farrugia, 2001)'
_computing_publication_material SHELXL-97
_computing_structure_refinement 'SHELXL-97 (Sheldrick, 1997)'
_computing_structure_solution 'SHELXS-97 (Sheldrick, 1997)'
_diffrn_ambient_temperature 150(2)
_diffrn_detector_area_resol_mean 15.9149
_diffrn_measured_fraction_theta_full 0.975
_diffrn_measured_fraction_theta_max 0.975
_diffrn_measurement_device_type 'Gemini S Ultra, Oxford Diffraction'
_diffrn_measurement_method '\w scans'
_diffrn_radiation_monochromator mirror
_diffrn_radiation_source 'Enhance Ultra (Cu) X-ray Source'
_diffrn_radiation_type CuK\a
_diffrn_radiation_wavelength 1.54184
_diffrn_reflns_av_R_equivalents 0.0142
_diffrn_reflns_av_sigmaI/netI 0.0236
_diffrn_reflns_limit_h_max 13
_diffrn_reflns_limit_h_min -10
_diffrn_reflns_limit_k_max 14
_diffrn_reflns_limit_k_min -14
_diffrn_reflns_limit_l_max 28
_diffrn_reflns_limit_l_min -27
_diffrn_reflns_number 10260
_diffrn_reflns_theta_full 69.47
_diffrn_reflns_theta_max 69.47
_diffrn_reflns_theta_min 3.79
_exptl_absorpt_coefficient_mu 0.808
_exptl_absorpt_correction_T_max 0.7935
_exptl_absorpt_correction_T_min 0.7381
_exptl_absorpt_correction_type multi-scan
_exptl_absorpt_process_details
;
CrysAlisPro, Oxford Diffraction Ltd.,
Version 1.171.33.52 (release 06-11-2009 CrysAlis171 .NET)
(compiled Nov  6 2009,16:24:50)
empirical absorption correction using spherical harmonics,
 implemented in SCALE3 ABSPACK scaling algorithm.
;
_exptl_crystal_colour yellow
_exptl_crystal_density_diffrn 1.302
_exptl_crystal_description block
_exptl_crystal_F_000 1312
_exptl_crystal_size_max 0.40
_exptl_crystal_size_mid 0.30
_exptl_crystal_size_min 0.30
_refine_diff_density_max 0.576
_refine_diff_density_min -0.373
_refine_diff_density_rms 0.048
_refine_ls_abs_structure_details 'Flack H D (1983), Acta Cryst. A39, 876-881'
_refine_ls_abs_structure_Flack 0.0(2)
_refine_ls_extinction_method none
_refine_ls_goodness_of_fit_ref 1.059
_refine_ls_hydrogen_treatment mixed
_refine_ls_matrix_type full
_refine_ls_number_parameters 416
_refine_ls_number_reflns 5550
_refine_ls_number_restraints 16
_refine_ls_restrained_S_all 1.174
_refine_ls_R_factor_all 0.0505
_refine_ls_R_factor_gt 0.0472
_refine_ls_shift/su_max 0.000
_refine_ls_shift/su_mean 0.000
_refine_ls_structure_factor_coef Fsqd
_refine_ls_weighting_details 'calc w=1/[\s^2^(Fo^2^)+(0.0848P)^2^+0.5926P] where P=(Fo^2^+2Fc^2^)/3'
_refine_ls_weighting_scheme calc
_refine_ls_wR_factor_gt 0.1280
_refine_ls_wR_factor_ref 0.1310
_reflns_number_gt 5105
_reflns_number_total 5550
_reflns_threshold_expression >2sigma(I)
_cod_data_source_file ja1112194_si_002.cif
_cod_data_source_block 5a
_cod_database_code 4105872

loop_
_symmetry_equiv_pos_as_xyz
'x, y, z'
'-x+1/2, -y, z+1/2'
'x+1/2, -y+1/2, -z'
'-x, y+1/2, -z+1/2'

loop_
_atom_site_label
_atom_site_type_symbol
_atom_site_fract_x
_atom_site_fract_y
_atom_site_fract_z
_atom_site_U_iso_or_equiv
_atom_site_adp_type
_atom_site_occupancy
_atom_site_symmetry_multiplicity
_atom_site_calc_flag
_atom_site_refinement_flags
O5 O 0.17361(19) 0.27359(15) 0.44588(7) 0.0403(4) Uani 1 1 d .
O7 O 0.57396(19) 0.85094(14) 0.29590(9) 0.0450(5) Uani 1 1 d .
N4 N 0.4513(2) 0.31626(17) 0.40653(9) 0.0349(5) Uani 1 1 d .
N5 N 0.1686(2) 0.35313(17) 0.35503(9) 0.0359(5) Uani 1 1 d .
O4 O 0.1889(2) 0.48318(16) 0.41994(9) 0.0528(5) Uani 1 1 d .
O6 O 0.4752(2) 0.75930(17) 0.23156(8) 0.0498(5) Uani 1 1 d .
N2 N 0.5239(2) 0.76818(18) 0.27904(9) 0.0364(5) Uani 1 1 d .
O1 O -0.04854(18) 0.1683(2) 0.35363(10) 0.0599(6) Uani 1 1 d .
O8 O 0.7330(3) 0.66954(19) 0.45760(10) 0.0635(7) Uani 1 1 d .
O3 O 0.0969(3) 0.5220(2) 0.33689(11) 0.0777(9) Uani 1 1 d .
N3 N 0.5083(2) 0.41027(18) 0.42535(10) 0.0410(5) Uani 1 1 d D
O2 O -0.0619(2) 0.0960(3) 0.44013(10) 0.0767(9) Uani 1 1 d .
C3 C 0.5217(2) 0.6743(2) 0.31671(10) 0.0331(5) Uani 1 1 d .
C1 C 0.5823(3) 0.5901(2) 0.40310(10) 0.0380(6) Uani 1 1 d .
N1 N 0.6586(3) 0.5974(2) 0.45377(10) 0.0524(7) Uani 1 1 d .
C9 C 0.3419(2) 0.12481(19) 0.36592(10) 0.0324(5) Uani 1 1 d .
H9 H 0.3925 0.1708 0.3400 0.039 Uiso 1 1 calc R
C16 C 0.1773(3) 0.1421(3) 0.24860(11) 0.0440(6) Uani 1 1 d .
H16 H 0.1916 0.0665 0.2484 0.053 Uiso 1 1 calc R
C8 C 0.3973(2) 0.1323(2) 0.42646(11) 0.0368(5) Uani 1 1 d .
H8B H 0.3328 0.1151 0.4547 0.044 Uiso 1 1 calc R
H8A H 0.4611 0.0762 0.4300 0.044 Uiso 1 1 calc R
C15 C 0.1809(2) 0.1998(2) 0.29949(10) 0.0344(5) Uani 1 1 d .
C4 C 0.4618(2) 0.5799(2) 0.29940(10) 0.0349(5) Uani 1 1 d .
H4 H 0.4228 0.5768 0.2631 0.042 Uiso 1 1 calc R
C6 C 0.5165(2) 0.4950(2) 0.38999(10) 0.0354(5) Uani 1 1 d .
C14 C 0.2071(2) 0.1641(2) 0.36047(10) 0.0308(5) Uani 1 1 d .
C31 C 0.1844(2) 0.2677(2) 0.39445(10) 0.0333(5) Uani 1 1 d .
C21 C 0.1462(3) 0.4625(2) 0.36916(13) 0.0438(6) Uani 1 1 d .
C10 C 0.3522(3) 0.0097(2) 0.34485(12) 0.0413(6) Uani 1 1 d .
H10 H 0.4309 -0.0155 0.3346 0.050 Uiso 1 1 calc R
C18 C 0.1348(3) 0.3066(3) 0.19742(12) 0.0505(7) Uani 1 1 d .
H18 H 0.1195 0.3425 0.1621 0.061 Uiso 1 1 calc R
C2 C 0.5834(2) 0.6796(2) 0.36720(11) 0.0356(5) Uani 1 1 d .
H2 H 0.6263 0.7432 0.3777 0.043 Uiso 1 1 calc R
C19 C 0.1391(3) 0.3664(3) 0.24769(12) 0.0453(7) Uani 1 1 d .
H19 H 0.1273 0.4423 0.2474 0.054 Uiso 1 1 calc R
C26 C -0.0058(3) 0.1115(3) 0.39630(13) 0.0469(7) Uani 1 1 d .
C5 C 0.4598(2) 0.4924(2) 0.33502(10) 0.0340(5) Uani 1 1 d .
H5 H 0.4197 0.4284 0.3229 0.041 Uiso 1 1 calc R
O9 O 0.6502(4) 0.5284(3) 0.49038(13) 0.1290(19) Uani 1 1 d .
C7 C 0.4518(2) 0.2387(2) 0.44205(11) 0.0376(6) Uani 1 1 d .
H7 H 0.4871 0.2484 0.4789 0.045 Uiso 1 1 calc R
C20 C 0.1611(2) 0.3111(2) 0.29841(10) 0.0359(5) Uani 1 1 d .
C22 C 0.1672(3) 0.5895(2) 0.44831(13) 0.0500(7) Uani 1 1 d .
C11 C 0.2609(3) -0.0584(2) 0.33953(13) 0.0478(7) Uani 1 1 d .
H11 H 0.2782 -0.1293 0.3263 0.057 Uiso 1 1 calc R
C13 C 0.1233(2) 0.0757(2) 0.38646(11) 0.0365(6) Uani 1 1 d .
H13 H 0.1573 0.0599 0.4254 0.044 Uiso 1 1 calc R
C17 C 0.1522(3) 0.1972(3) 0.19750(12) 0.0505(7) Uani 1 1 d .
H17 H 0.1472 0.1582 0.1625 0.061 Uiso 1 1 calc R
C23 C 0.2269(5) 0.6779(3) 0.41427(18) 0.0750(12) Uani 1 1 d .
H23A H 0.1881 0.6833 0.3765 0.112 Uiso 1 1 calc R
H23B H 0.3136 0.6614 0.4094 0.112 Uiso 1 1 calc R
H23C H 0.2180 0.7466 0.4347 0.112 Uiso 1 1 calc R
C24 C 0.2262(6) 0.5704(3) 0.50569(17) 0.0970(19) Uani 1 1 d .
H24C H 0.2088 0.6314 0.5312 0.146 Uiso 1 1 calc R
H24B H 0.3144 0.5634 0.5007 0.146 Uiso 1 1 calc R
H24A H 0.1937 0.5040 0.5226 0.146 Uiso 1 1 calc R
C12 C 0.1310(3) -0.0307(2) 0.35317(13) 0.0458(7) Uani 1 1 d .
H12B H 0.0944 -0.0893 0.3763 0.055 Uiso 1 1 calc R
H12A H 0.0841 -0.0243 0.3171 0.055 Uiso 1 1 calc R
C29 C -0.2671(3) 0.1247(4) 0.35354(17) 0.0697(10) Uani 1 1 d .
H29C H -0.2689 0.0917 0.3917 0.105 Uiso 1 1 calc R
H29A H -0.2453 0.0699 0.3250 0.105 Uiso 1 1 calc R
H29B H -0.3476 0.1543 0.3445 0.105 Uiso 1 1 calc R
C27 C -0.1724(3) 0.2156(3) 0.35260(17) 0.0680(9) Uani 1 1 d U
C25 C 0.0338(5) 0.6058(4) 0.4551(2) 0.0884(14) Uani 1 1 d .
H25C H 0.0189 0.6690 0.4793 0.133 Uiso 1 1 calc R
H25B H -0.0022 0.5418 0.4730 0.133 Uiso 1 1 calc R
H25A H -0.0032 0.6172 0.4173 0.133 Uiso 1 1 calc R
C28 C -0.1853(6) 0.2924(5) 0.4032(3) 0.1194(17) Uani 1 1 d U
H28C H -0.1925 0.2506 0.4388 0.179 Uiso 1 1 calc R
H28B H -0.2583 0.3368 0.3981 0.179 Uiso 1 1 calc R
H28A H -0.1134 0.3391 0.4054 0.179 Uiso 1 1 calc R
C30 C -0.1746(5) 0.2738(5) 0.2971(3) 0.1155(15) Uani 1 1 d U
H30B H -0.2564 0.3029 0.2904 0.173 Uiso 1 1 calc R
H30A H -0.1533 0.2239 0.2661 0.173 Uiso 1 1 calc R
H30C H -0.1157 0.3332 0.2981 0.173 Uiso 1 1 calc R
H3 H 0.541(3) 0.417(3) 0.4605(10) 0.061(10) Uiso 1 1 d D

loop_
_atom_site_aniso_label
_atom_site_aniso_U_11
_atom_site_aniso_U_22
_atom_site_aniso_U_33
_atom_site_aniso_U_23
_atom_site_aniso_U_13
_atom_site_aniso_U_12
O5 0.0468(11) 0.0426(10) 0.0316(9) -0.0002(7) 0.0030(8) 0.0062(8)
O7 0.0453(12) 0.0330(9) 0.0566(11) 0.0029(8) 0.0031(9) 0.0008(8)
N4 0.0334(11) 0.0350(10) 0.0363(11) 0.0009(8) -0.0055(8) -0.0055(9)
N5 0.0354(11) 0.0371(11) 0.0351(10) 0.0030(8) -0.0023(9) 0.0031(9)
O4 0.0683(15) 0.0335(10) 0.0566(12) -0.0020(9) -0.0167(11) 0.0063(9)
O6 0.0580(13) 0.0520(12) 0.0394(10) 0.0107(8) -0.0039(9) -0.0029(10)
N2 0.0323(11) 0.0355(11) 0.0414(12) 0.0034(9) 0.0060(9) 0.0059(9)
O1 0.0271(10) 0.0922(17) 0.0604(13) 0.0330(13) 0.0053(9) 0.0040(11)
O8 0.0785(17) 0.0509(12) 0.0611(13) -0.0011(10) -0.0308(12) -0.0238(12)
O3 0.114(2) 0.0546(14) 0.0646(15) 0.0034(12) -0.0216(15) 0.0397(15)
N3 0.0479(14) 0.0409(12) 0.0340(11) 0.0032(9) -0.0123(10) -0.0121(10)
O2 0.0416(13) 0.136(3) 0.0523(13) 0.0218(15) 0.0085(11) 0.0021(15)
C3 0.0343(13) 0.0323(12) 0.0328(11) 0.0001(9) 0.0051(10) 0.0033(10)
C1 0.0435(15) 0.0402(13) 0.0304(12) -0.0036(10) -0.0040(11) -0.0071(11)
N1 0.0665(18) 0.0523(14) 0.0384(12) 0.0033(10) -0.0143(12) -0.0209(13)
C9 0.0296(12) 0.0333(12) 0.0344(12) 0.0012(9) 0.0027(10) -0.0004(10)
C16 0.0392(15) 0.0600(17) 0.0326(13) -0.0011(12) 0.0018(11) -0.0032(13)
C8 0.0327(13) 0.0370(13) 0.0407(13) 0.0078(10) -0.0040(11) 0.0004(10)
C15 0.0278(12) 0.0448(13) 0.0307(12) 0.0043(10) 0.0015(10) -0.0035(10)
C4 0.0357(14) 0.0380(13) 0.0309(12) -0.0016(10) -0.0015(10) 0.0018(10)
C6 0.0377(13) 0.0386(13) 0.0301(11) -0.0005(10) -0.0012(10) -0.0037(11)
C14 0.0267(12) 0.0368(12) 0.0288(11) 0.0026(10) 0.0018(9) -0.0005(9)
C31 0.0284(12) 0.0357(12) 0.0359(13) 0.0035(10) 0.0006(10) 0.0022(10)
C21 0.0466(16) 0.0382(14) 0.0466(15) 0.0057(12) -0.0022(13) 0.0084(12)
C10 0.0403(15) 0.0365(13) 0.0473(14) -0.0014(11) 0.0060(12) 0.0061(11)
C18 0.0378(15) 0.079(2) 0.0350(14) 0.0157(13) -0.0007(12) 0.0037(15)
C2 0.0374(13) 0.0331(12) 0.0362(12) -0.0050(10) 0.0025(11) -0.0015(10)
C19 0.0363(15) 0.0603(17) 0.0394(14) 0.0142(12) 0.0007(12) 0.0040(13)
C26 0.0348(14) 0.0609(18) 0.0450(15) 0.0094(13) 0.0047(12) -0.0053(13)
C5 0.0363(13) 0.0363(13) 0.0296(11) -0.0062(9) -0.0024(10) -0.0013(10)
O9 0.191(4) 0.128(3) 0.0677(17) 0.0559(19) -0.079(2) -0.114(3)
C7 0.0337(13) 0.0442(14) 0.0349(12) 0.0046(10) -0.0075(10) -0.0047(11)
C20 0.0279(12) 0.0466(14) 0.0330(12) 0.0062(10) 0.0000(10) 0.0003(11)
C22 0.066(2) 0.0364(14) 0.0475(15) 0.0006(12) 0.0056(14) 0.0102(14)
C11 0.0545(18) 0.0341(13) 0.0547(16) -0.0047(12) 0.0028(14) -0.0016(13)
C13 0.0315(13) 0.0412(13) 0.0368(13) 0.0067(10) 0.0014(10) -0.0031(11)
C17 0.0376(15) 0.084(2) 0.0300(13) -0.0010(13) 0.0008(11) 0.0003(15)
C23 0.103(3) 0.0389(17) 0.083(3) -0.0080(16) 0.036(2) -0.0034(18)
C24 0.179(6) 0.048(2) 0.065(2) -0.0095(17) -0.042(3) 0.022(3)
C12 0.0474(16) 0.0399(14) 0.0502(16) 0.0006(11) 0.0002(13) -0.0134(12)
C29 0.0357(16) 0.102(3) 0.071(2) 0.021(2) -0.0057(16) -0.0021(18)
C27 0.0257(14) 0.095(3) 0.0831(19) 0.0270(14) 0.0018(16) 0.0031(17)
C25 0.077(3) 0.097(3) 0.091(3) -0.017(3) 0.017(2) 0.010(3)
C28 0.096(3) 0.114(3) 0.148(2) -0.022(2) -0.009(3) 0.019(2)
C30 0.074(2) 0.142(3) 0.1304(19) 0.082(2) 0.004(2) 0.005(2)

loop_
_atom_type_symbol
_atom_type_description
_atom_type_scat_dispersion_real
_atom_type_scat_dispersion_imag
_atom_type_scat_source
C C 0.0181 0.0091 'International Tables Vol C Tables 4.2.6.8 and 6.1.1.4'
H H 0.0000 0.0000 'International Tables Vol C Tables 4.2.6.8 and 6.1.1.4'
N N 0.0311 0.0180 'International Tables Vol C Tables 4.2.6.8 and 6.1.1.4'
O O 0.0492 0.0322 'International Tables Vol C Tables 4.2.6.8 and 6.1.1.4'

loop_
_geom_angle_atom_site_label_1
_geom_angle_atom_site_label_2
_geom_angle_atom_site_label_3
_geom_angle
C7 N4 N3 115.2(2)
C31 N5 C21 125.9(2)
C31 N5 C20 109.7(2)
C21 N5 C20 123.8(2)
C21 O4 C22 121.4(2)
O7 N2 O6 123.7(2)
O7 N2 C3 118.8(2)
O6 N2 C3 117.5(2)
C26 O1 C27 123.8(2)
C6 N3 N4 119.5(2)
C6 N3 H3 118(2)
N4 N3 H3 123(2)
C2 C3 C4 121.6(2)
C2 C3 N2 118.3(2)
C4 C3 N2 120.0(2)
C2 C1 C6 122.6(2)
C2 C1 N1 115.8(2)
C6 C1 N1 121.5(2)
O9 N1 O8 121.3(3)
O9 N1 C1 119.0(3)
O8 N1 C1 119.6(2)
C10 C9 C8 108.9(2)
C10 C9 C14 109.8(2)
C8 C9 C14 115.5(2)
C10 C9 H9 107.5
C8 C9 H9 107.5
C14 C9 H9 107.5
C15 C16 C17 118.9(3)
C15 C16 H16 120.6
C17 C16 H16 120.6
C7 C8 C9 115.8(2)
C7 C8 H8B 108.3
C9 C8 H8B 108.3
C7 C8 H8A 108.3
C9 C8 H8A 108.3
H8B C8 H8A 107.4
C16 C15 C20 119.3(2)
C16 C15 C14 131.2(2)
C20 C15 C14 109.5(2)
C5 C4 C3 119.7(2)
C5 C4 H4 120.2
C3 C4 H4 120.2
N3 C6 C1 123.7(2)
N3 C6 C5 120.5(2)
C1 C6 C5 115.9(2)
C15 C14 C31 102.1(2)
C15 C14 C13 117.3(2)
C31 C14 C13 107.05(19)
C15 C14 C9 110.29(19)
C31 C14 C9 112.0(2)
C13 C14 C9 108.02(19)
O5 C31 N5 126.1(2)
O5 C31 C14 125.5(2)
N5 C31 C14 108.19(19)
O3 C21 O4 128.4(3)
O3 C21 N5 121.8(3)
O4 C21 N5 109.8(2)
C11 C10 C9 125.3(3)
C11 C10 H10 117.3
C9 C10 H10 117.3
C17 C18 C19 121.5(3)
C17 C18 H18 119.3
C19 C18 H18 119.3
C3 C2 C1 118.6(2)
C3 C2 H2 120.7
C1 C2 H2 120.7
C18 C19 C20 117.6(3)
C18 C19 H19 121.2
C20 C19 H19 121.2
O2 C26 O1 123.1(3)
O2 C26 C13 124.3(3)
O1 C26 C13 112.5(2)
C4 C5 C6 121.4(2)
C4 C5 H5 119.3
C6 C5 H5 119.3
N4 C7 C8 120.6(2)
N4 C7 H7 119.7
C8 C7 H7 119.7
C19 C20 C15 122.0(3)
C19 C20 N5 128.3(3)
C15 C20 N5 109.6(2)
C25 C22 O4 108.9(3)
C25 C22 C23 112.8(3)
O4 C22 C23 109.8(3)
C25 C22 C24 110.5(4)
O4 C22 C24 100.7(2)
C23 C22 C24 113.3(4)
C10 C11 C12 123.9(3)
C10 C11 H11 118.1
C12 C11 H11 118.1
C26 C13 C12 112.5(2)
C26 C13 C14 114.2(2)
C12 C13 C14 112.1(2)
C26 C13 H13 105.7
C12 C13 H13 105.7
C14 C13 H13 105.7
C18 C17 C16 120.7(3)
C18 C17 H17 119.6
C16 C17 H17 119.6
C22 C23 H23A 109.5
C22 C23 H23B 109.5
H23A C23 H23B 109.5
C22 C23 H23C 109.5
H23A C23 H23C 109.5
H23B C23 H23C 109.5
C22 C24 H24C 109.5
C22 C24 H24B 109.5
H24C C24 H24B 109.5
C22 C24 H24A 109.5
H24C C24 H24A 109.5
H24B C24 H24A 109.5
C11 C12 C13 110.9(2)
C11 C12 H12B 109.5
C13 C12 H12B 109.5
C11 C12 H12A 109.5
C13 C12 H12A 109.5
H12B C12 H12A 108.0
C27 C29 H29C 109.5
C27 C29 H29A 109.5
H29C C29 H29A 109.5
C27 C29 H29B 109.5
H29C C29 H29B 109.5
H29A C29 H29B 109.5
C30 C27 O1 102.8(3)
C30 C27 C28 111.8(5)
O1 C27 C28 108.7(4)
C30 C27 C29 111.0(4)
O1 C27 C29 109.4(3)
C28 C27 C29 112.6(4)
C22 C25 H25C 109.5
C22 C25 H25B 109.5
H25C C25 H25B 109.5
C22 C25 H25A 109.5
H25C C25 H25A 109.5
H25B C25 H25A 109.5
C27 C28 H28C 109.5
C27 C28 H28B 109.5
H28C C28 H28B 109.5
C27 C28 H28A 109.5
H28C C28 H28A 109.5
H28B C28 H28A 109.5
C27 C30 H30B 109.5
C27 C30 H30A 109.5
H30B C30 H30A 109.5
C27 C30 H30C 109.5
H30B C30 H30C 109.5
H30A C30 H30C 109.5

loop_
_geom_bond_atom_site_label_1
_geom_bond_atom_site_label_2
_geom_bond_distance
O5 C31 1.207(3)
O7 N2 1.228(3)
N4 C7 1.269(3)
N4 N3 1.393(3)
N5 C31 1.412(3)
N5 C21 1.416(4)
N5 C20 1.421(3)
O4 C21 1.299(4)
O4 C22 1.494(3)
O6 N2 1.234(3)
N2 C3 1.458(3)
O1 C26 1.306(4)
O1 C27 1.481(4)
O8 N1 1.214(3)
O3 C21 1.185(4)
N3 C6 1.338(3)
N3 H3 0.90(2)
O2 C26 1.209(4)
C3 C2 1.360(4)
C3 C4 1.400(4)
C1 C2 1.390(4)
C1 C6 1.416(4)
C1 N1 1.451(4)
N1 O9 1.212(4)
C9 C10 1.513(3)
C9 C8 1.540(3)
C9 C14 1.563(3)
C9 H9 1.0000
C16 C15 1.385(4)
C16 C17 1.400(4)
C16 H16 0.9500
C8 C7 1.493(4)
C8 H8B 0.9900
C8 H8A 0.9900
C15 C20 1.397(4)
C15 C14 1.516(3)
C4 C5 1.366(4)
C4 H4 0.9500
C6 C5 1.425(3)
C14 C31 1.529(3)
C14 C13 1.554(3)
C10 C11 1.316(4)
C10 H10 0.9500
C18 C17 1.370(5)
C18 C19 1.387(5)
C18 H18 0.9500
C2 H2 0.9500
C19 C20 1.388(4)
C19 H19 0.9500
C26 C13 1.503(4)
C5 H5 0.9500
C7 H7 0.9500
C22 C25 1.487(6)
C22 C23 1.503(5)
C22 C24 1.505(5)
C11 C12 1.501(4)
C11 H11 0.9500
C13 C12 1.532(4)
C13 H13 1.0000
C17 H17 0.9500
C23 H23A 0.9800
C23 H23B 0.9800
C23 H23C 0.9800
C24 H24C 0.9800
C24 H24B 0.9800
C24 H24A 0.9800
C12 H12B 0.9900
C12 H12A 0.9900
C29 C27 1.534(5)
C29 H29C 0.9800
C29 H29A 0.9800
C29 H29B 0.9800
C27 C30 1.481(6)
C27 C28 1.522(7)
C25 H25C 0.9800
C25 H25B 0.9800
C25 H25A 0.9800
C28 H28C 0.9800
C28 H28B 0.9800
C28 H28A 0.9800
C30 H30B 0.9800
C30 H30A 0.9800
C30 H30C 0.9800

loop_
_geom_hbond_atom_site_label_D
_geom_hbond_atom_site_label_H
_geom_hbond_atom_site_label_A
_geom_hbond_distance_DH
_geom_hbond_distance_HA
_geom_hbond_distance_DA
_geom_hbond_angle_DHA
_geom_hbond_site_symmetry_A
N3 H3 O9 0.90(2) 1.96(3) 2.621(3) 129(3) .
N3 H3 O2 0.90(2) 2.58(3) 3.231(3) 130(3) 3_556

loop_
_geom_torsion_atom_site_label_1
_geom_torsion_atom_site_label_2
_geom_torsion_atom_site_label_3
_geom_torsion_atom_site_label_4
_geom_torsion
C7 N4 N3 C6 177.4(3)
O7 N2 C3 C2 -5.0(3)
O6 N2 C3 C2 174.7(2)
O7 N2 C3 C4 177.9(2)
O6 N2 C3 C4 -2.4(3)
C2 C1 N1 O9 170.8(4)
C6 C1 N1 O9 -12.5(5)
C2 C1 N1 O8 -12.4(4)
C6 C1 N1 O8 164.4(3)
C10 C9 C8 C7 150.4(2)
C14 C9 C8 C7 -85.6(3)
C17 C16 C15 C20 -0.8(4)
C17 C16 C15 C14 -178.9(3)
C2 C3 C4 C5 3.3(4)
N2 C3 C4 C5 -179.8(2)
N4 N3 C6 C1 -173.9(3)
N4 N3 C6 C5 4.5(4)
C2 C1 C6 N3 -176.0(3)
N1 C1 C6 N3 7.5(4)
C2 C1 C6 C5 5.5(4)
N1 C1 C6 C5 -171.0(3)
C16 C15 C14 C31 -175.3(3)
C20 C15 C14 C31 6.5(3)
C16 C15 C14 C13 -58.6(4)
C20 C15 C14 C13 123.2(2)
C16 C15 C14 C9 65.6(4)
C20 C15 C14 C9 -112.7(2)
C10 C9 C14 C15 -81.3(2)
C8 C9 C14 C15 155.1(2)
C10 C9 C14 C31 165.6(2)
C8 C9 C14 C31 42.1(3)
C10 C9 C14 C13 48.0(3)
C8 C9 C14 C13 -75.6(3)
C21 N5 C31 O5 5.1(5)
C20 N5 C31 O5 -166.7(3)
C21 N5 C31 C14 -179.6(3)
C20 N5 C31 C14 8.6(3)
C15 C14 C31 O5 166.3(2)
C13 C14 C31 O5 42.5(3)
C9 C14 C31 O5 -75.7(3)
C15 C14 C31 N5 -9.0(3)
C13 C14 C31 N5 -132.8(2)
C9 C14 C31 N5 109.0(2)
C22 O4 C21 O3 7.3(5)
C22 O4 C21 N5 -173.8(3)
C31 N5 C21 O3 -155.6(3)
C20 N5 C21 O3 15.1(5)
C31 N5 C21 O4 25.4(4)
C20 N5 C21 O4 -163.9(2)
C8 C9 C10 C11 108.0(3)
C14 C9 C10 C11 -19.3(4)
C4 C3 C2 C1 -2.5(4)
N2 C3 C2 C1 -179.6(2)
C6 C1 C2 C3 -2.0(4)
N1 C1 C2 C3 174.7(3)
C17 C18 C19 C20 -0.3(5)
C27 O1 C26 O2 -3.1(6)
C27 O1 C26 C13 -178.7(3)
C3 C4 C5 C6 0.6(4)
N3 C6 C5 C4 176.7(3)
C1 C6 C5 C4 -4.7(4)
N3 N4 C7 C8 -178.0(2)
C9 C8 C7 N4 -0.2(4)
C18 C19 C20 C15 1.3(4)
C18 C19 C20 N5 -179.3(3)
C16 C15 C20 C19 -0.7(4)
C14 C15 C20 C19 177.8(2)
C16 C15 C20 N5 179.8(2)
C14 C15 C20 N5 -1.8(3)
C31 N5 C20 C19 176.1(3)
C21 N5 C20 C19 4.1(4)
C31 N5 C20 C15 -4.4(3)
C21 N5 C20 C15 -176.4(3)
C21 O4 C22 C25 60.3(4)
C21 O4 C22 C23 -63.7(4)
C21 O4 C22 C24 176.5(4)
C9 C10 C11 C12 0.8(5)
O2 C26 C13 C12 97.8(4)
O1 C26 C13 C12 -86.7(3)
O2 C26 C13 C14 -132.9(3)
O1 C26 C13 C14 42.6(4)
C15 C14 C13 C26 -67.5(3)
C31 C14 C13 C26 46.4(3)
C9 C14 C13 C26 167.2(2)
C15 C14 C13 C12 62.0(3)
C31 C14 C13 C12 175.9(2)
C9 C14 C13 C12 -63.3(3)
C19 C18 C17 C16 -1.2(5)
C15 C16 C17 C18 1.8(5)
C10 C11 C12 C13 -13.0(4)
C26 C13 C12 C11 174.8(2)
C14 C13 C12 C11 44.4(3)
C26 O1 C27 C30 178.2(4)
C26 O1 C27 C28 59.6(5)
C26 O1 C27 C29 -63.7(5)
